data_4306299
loop_
_publ_author_name
'J. Jacob Morris'
'Bruce C. Noll'
'Kenneth W. Henderson'

_publ_contact_author_address
;University of Notre Dame
Department of Chemistry
Notre Dame, IN 46556-5670
;
_publ_contact_author_email khenders@nd.edu
_publ_contact_author_fax 574.631.6652
_publ_contact_author_name 'Kenneth W. Henderson'
_publ_contact_author_phone 574.631.8025
_publ_section_title
;
High-Connectivity Networks and Hybrid Inorganic Rod Materials Built from
Potassium and Rubidium p-Halide-Substituted Aryloxides
;
_journal_name_full 'Inorganic Chemistry'
_journal_page_first 9583
_journal_page_last 9591
_journal_paper_doi 10.1021/ic801140u
_journal_volume 47
_journal_year 2008
_chemical_compound_source synthesized
_chemical_formula_moiety 'C22 H20 Br3 K3 O5'
_chemical_formula_sum 'C22 H20 Br3 K3 O5'
_chemical_formula_weight 721.41
_chemical_name_common
;
Potassium 4-Br-phenoxide dioxane
;
_chemical_name_systematic
; 
 ? 
;
_space_group_IT_number 62
_symmetry_cell_setting orthorhombic
_symmetry_Int_Tables_number 62
_symmetry_space_group_name_Hall '-P 2ac 2n'
_symmetry_space_group_name_H-M 'P n m a'
_atom_sites_solution_hydrogens geom
_atom_sites_solution_primary direct
_atom_sites_solution_secondary difmap
_audit_creation_method SHELXL-97
_cell_angle_alpha 90.00
_cell_angle_beta 90.00
_cell_angle_gamma 90.00
_cell_formula_units_Z 4
_cell_length_a 7.1981(4)
_cell_length_b 17.5149(8)
_cell_length_c 21.2140(10)
_cell_measurement_reflns_used 9523
_cell_measurement_temperature 100(2)
_cell_measurement_theta_max 29.306
_cell_measurement_theta_min 2.988
_cell_volume 2674.5(2)
_computing_cell_refinement 'APEX2/SAINT (Bruker, 2004)'
_computing_data_collection 'APEX2 (Bruker, 2004)'
_computing_data_reduction 'SAINT/XPREP (Bruker, 2004; Sheldrick, 2003)'
_computing_molecular_graphics 'XP (Sheldrick, 1998)'
_computing_publication_material 'XCIF (Sheldrick, 2001)'
_computing_structure_refinement 'SHELXL-97 (Sheldrick, 1997)'
_computing_structure_solution 'SHELXS-97 (Sheldrick, 1990)'
_diffrn_ambient_temperature 100(2)
_diffrn_detector_area_resol_mean 8.33
_diffrn_measured_fraction_theta_full 1.000
_diffrn_measured_fraction_theta_max 1.000
_diffrn_measurement_device_type 'Bruker SMART APEX CCD area detector'
_diffrn_measurement_method '\f and \w scans'
_diffrn_radiation_monochromator graphite
_diffrn_radiation_probe x-ray
_diffrn_radiation_type MoK\a
_diffrn_radiation_wavelength 0.71073
_diffrn_reflns_av_R_equivalents 0.0436
_diffrn_reflns_av_sigmaI/netI 0.0188
_diffrn_reflns_limit_h_max 9
_diffrn_reflns_limit_h_min -9
_diffrn_reflns_limit_k_max 22
_diffrn_reflns_limit_k_min -21
_diffrn_reflns_limit_l_max 27
_diffrn_reflns_limit_l_min -27
_diffrn_reflns_number 54582
_diffrn_reflns_theta_full 27.10
_diffrn_reflns_theta_max 27.10
_diffrn_reflns_theta_min 1.92
_diffrn_source 'fine-focus sealed tube'
_diffrn_source_type 'Siemens KFFMO2K-90'
_exptl_absorpt_coefficient_mu 5.022
_exptl_absorpt_correction_T_max 0.521
_exptl_absorpt_correction_T_min 0.266
_exptl_absorpt_correction_type multi-scan
_exptl_absorpt_process_details 'Blessing, R. H. (1995) Acta Cryst. A51, 33-38.'
_exptl_crystal_colour 'clear colourless'
_exptl_crystal_density_diffrn 1.792
_exptl_crystal_density_method 'not measured'
_exptl_crystal_description parallelepiped
_exptl_crystal_F_000 1416
_exptl_crystal_size_max 0.33
_exptl_crystal_size_mid 0.19
_exptl_crystal_size_min 0.13
_refine_diff_density_max 0.695
_refine_diff_density_min -0.430
_refine_diff_density_rms 0.064
_refine_ls_extinction_method none
_refine_ls_goodness_of_fit_ref 1.082
_refine_ls_hydrogen_treatment constr
_refine_ls_matrix_type full
_refine_ls_number_parameters 173
_refine_ls_number_reflns 3050
_refine_ls_number_restraints 0
_refine_ls_restrained_S_all 1.082
_refine_ls_R_factor_all 0.0347
_refine_ls_R_factor_gt 0.0245
_refine_ls_shift/su_max 0.002
_refine_ls_shift/su_mean 0.000
_refine_ls_structure_factor_coef Fsqd
_refine_ls_weighting_details 'calc w=1/[\s^2^(Fo^2^)+(0.0173P)^2^+2.8746P] where P=(Fo^2^+2Fc^2^)/3'
_refine_ls_weighting_scheme calc
_refine_ls_wR_factor_gt 0.0517
_refine_ls_wR_factor_ref 0.0558
_reflns_number_gt 2614
_reflns_number_total 3050
_reflns_threshold_expression >2sigma(I)
_cod_data_source_file ic801140u_si_001_5.cif
_cod_data_source_block jjm101
_cod_database_code 4306299

loop_
_symmetry_equiv_pos_as_xyz
'x, y, z'
'-x+1/2, -y, z+1/2'
'-x, y+1/2, -z'
'x+1/2, -y+1/2, -z+1/2'
'-x, -y, -z'
'x-1/2, y, -z-1/2'
'x, -y-1/2, z'
'-x-1/2, y-1/2, z-1/2'

loop_
_atom_site_label
_atom_site_type_symbol
_atom_site_fract_x
_atom_site_fract_y
_atom_site_fract_z
_atom_site_U_iso_or_equiv
_atom_site_adp_type
_atom_site_occupancy
_atom_site_symmetry_multiplicity
_atom_site_calc_flag
_atom_site_refinement_flags
_atom_site_disorder_assembly
_atom_site_disorder_group
K1 K -0.01805(7) 0.7500 0.73203(2) 0.01315(12) Uani 1 2 d S . .
K2 K -0.13733(5) 0.89742(2) 0.834406(18) 0.01661(9) Uani 1 1 d . . .
Br1 Br -0.03824(5) 0.7500 1.123562(14) 0.03252(9) Uani 1 2 d S . .
Br2 Br 0.5872(2) 1.14939(13) 0.85845(12) 0.0584(5) Uani 0.529(7) 1 d P A 1
Br2' Br 0.5867(2) 1.12950(17) 0.8919(3) 0.0862(14) Uani 0.471(7) 1 d P A 2
O1 O -0.2280(3) 0.7500 0.84681(8) 0.0185(4) Uani 1 2 d S . .
O2 O 0.19707(17) 0.85851(7) 0.78362(6) 0.0175(3) Uani 1 1 d . . .
O3 O -0.0801(2) 0.97382(9) 0.94297(7) 0.0359(4) Uani 1 1 d . . .
C1 C -0.1870(4) 0.7500 0.90694(12) 0.0167(5) Uani 1 2 d S . .
C2 C -0.0009(4) 0.7500 0.92834(13) 0.0210(6) Uani 1 2 d S . .
H2 H 0.0968 0.7500 0.8982 0.025 Uiso 1 2 calc SR . .
C3 C 0.0431(4) 0.7500 0.99187(13) 0.0231(6) Uani 1 2 d S . .
H3 H 0.1694 0.7500 1.0049 0.028 Uiso 1 2 calc SR . .
C4 C -0.0964(4) 0.7500 1.03607(13) 0.0232(6) Uani 1 2 d S . .
C5 C -0.2808(4) 0.7500 1.01773(14) 0.0281(7) Uani 1 2 d S . .
H5 H -0.3767 0.7500 1.0485 0.034 Uiso 1 2 calc SR . .
C6 C -0.3244(4) 0.7500 0.95410(13) 0.0237(6) Uani 1 2 d S . .
H6 H -0.4514 0.7500 0.9419 0.028 Uiso 1 2 calc SR . .
C7 C 0.2716(2) 0.92005(11) 0.80653(9) 0.0182(4) Uani 1 1 d . . .
C8 C 0.3968(3) 0.91864(15) 0.85797(10) 0.0301(5) Uani 1 1 d . . .
H8 H 0.4214 0.8717 0.8788 0.036 Uiso 1 1 calc R . .
C9 C 0.4836(3) 0.9846(2) 0.87827(13) 0.0510(9) Uani 1 1 d . . .
H9 H 0.5688 0.9824 0.9124 0.061 Uiso 1 1 calc R . .
C10 C 0.4482(3) 1.05326(18) 0.84967(17) 0.0603(10) Uani 1 1 d . . .
C11 C 0.3203(3) 1.05858(14) 0.80171(15) 0.0460(7) Uani 1 1 d . A .
H11 H 0.2929 1.1065 0.7830 0.055 Uiso 1 1 calc R . .
C12 C 0.2326(3) 0.99292(12) 0.78131(11) 0.0259(5) Uani 1 1 d . . .
H12 H 0.1420 0.9970 0.7489 0.031 Uiso 1 1 calc R A .
C13 C 0.0151(4) 1.04540(15) 0.94673(10) 0.0410(6) Uani 1 1 d . . .
H13A H -0.0751 1.0865 0.9563 0.049 Uiso 1 1 calc R . .
H13B H 0.0736 1.0570 0.9056 0.049 Uiso 1 1 calc R . .
C14 C -0.1611(4) 0.95695(16) 1.00304(10) 0.0415(7) Uani 1 1 d . . .
H14A H -0.2253 0.9070 1.0010 0.050 Uiso 1 1 calc R . .
H14B H -0.2544 0.9964 1.0136 0.050 Uiso 1 1 calc R . .

loop_
_atom_site_aniso_label
_atom_site_aniso_U_11
_atom_site_aniso_U_22
_atom_site_aniso_U_33
_atom_site_aniso_U_23
_atom_site_aniso_U_13
_atom_site_aniso_U_12
K1 0.0100(2) 0.0144(3) 0.0150(2) 0.000 0.00070(19) 0.000
K2 0.01401(17) 0.0188(2) 0.01698(18) -0.00457(16) 0.00050(15) -0.00038(16)
Br1 0.03587(17) 0.0459(2) 0.01580(14) 0.000 -0.00538(12) 0.000
Br2 0.0474(4) 0.0513(6) 0.0765(9) -0.0437(6) 0.0215(4) -0.0300(4)
Br2' 0.0347(5) 0.0487(9) 0.175(4) -0.0696(15) -0.0171(9) -0.0030(4)
O1 0.0194(9) 0.0196(10) 0.0164(9) 0.000 -0.0029(7) 0.000
O2 0.0133(6) 0.0177(7) 0.0217(7) -0.0034(6) 0.0010(5) -0.0008(5)
O3 0.0542(10) 0.0379(10) 0.0156(7) -0.0093(6) 0.0056(7) -0.0260(8)
C1 0.0198(13) 0.0132(13) 0.0172(12) 0.000 -0.0005(10) 0.000
C2 0.0175(13) 0.0277(16) 0.0179(13) 0.000 0.0020(11) 0.000
C3 0.0188(13) 0.0271(16) 0.0233(14) 0.000 -0.0055(11) 0.000
C4 0.0282(15) 0.0278(17) 0.0138(12) 0.000 -0.0032(11) 0.000
C5 0.0242(15) 0.042(2) 0.0186(13) 0.000 0.0046(12) 0.000
C6 0.0174(13) 0.0331(17) 0.0205(14) 0.000 -0.0023(11) 0.000
C7 0.0094(8) 0.0236(11) 0.0216(9) -0.0078(8) 0.0050(7) 0.0010(7)
C8 0.0177(10) 0.0486(15) 0.0241(10) -0.0161(10) -0.0010(8) 0.0076(10)
C9 0.0160(11) 0.082(2) 0.0551(16) -0.0527(17) -0.0030(11) 0.0044(12)
C10 0.0187(12) 0.053(2) 0.110(3) -0.0626(19) 0.0117(14) -0.0073(12)
C11 0.0232(11) 0.0220(13) 0.093(2) -0.0175(13) 0.0234(13) -0.0026(9)
C12 0.0139(9) 0.0234(11) 0.0402(12) -0.0051(9) 0.0069(9) 0.0020(8)
C13 0.0611(16) 0.0429(15) 0.0191(10) -0.0016(10) 0.0021(10) -0.0341(13)
C14 0.0569(16) 0.0495(16) 0.0182(10) -0.0033(10) 0.0053(10) -0.0342(13)

loop_
_atom_type_symbol
_atom_type_description
_atom_type_scat_dispersion_real
_atom_type_scat_dispersion_imag
_atom_type_scat_source
C C 0.0033 0.0016 'International Tables Vol C Tables 4.2.6.8 and 6.1.1.4'
H H 0.0000 0.0000 'International Tables Vol C Tables 4.2.6.8 and 6.1.1.4'
O O 0.0106 0.0060 'International Tables Vol C Tables 4.2.6.8 and 6.1.1.4'
K K 0.2009 0.2494 'International Tables Vol C Tables 4.2.6.8 and 6.1.1.4'
Br Br -0.2901 2.4595 'International Tables Vol C Tables 4.2.6.8 and 6.1.1.4'

loop_
_geom_angle_atom_site_label_1
_geom_angle_atom_site_label_2
_geom_angle_atom_site_label_3
_geom_angle
_geom_angle_site_symmetry_1
_geom_angle_site_symmetry_3
_geom_angle_publ_flag
O1 K1 O2 78.74(4) 6_657 . ?
O1 K1 O2 78.74(4) 6_657 7_575 ?
O2 K1 O2 90.13(6) . 7_575 ?
O1 K1 O2 119.65(4) 6_657 4_466 ?
O2 K1 O2 161.08(3) . 4_466 ?
O2 K1 O2 89.44(4) 7_575 4_466 ?
O1 K1 O2 119.65(4) 6_657 6_557 ?
O2 K1 O2 89.44(4) . 6_557 ?
O2 K1 O2 161.09(3) 7_575 6_557 ?
O2 K1 O2 84.91(5) 4_466 6_557 ?
O1 K1 O1 160.52(6) 6_657 . ?
O2 K1 O1 87.58(4) . . ?
O2 K1 O1 87.58(4) 7_575 . ?
O2 K1 O1 73.51(4) 4_466 . ?
O2 K1 O1 73.51(4) 6_557 . ?
O1 K1 C7 101.24(4) 6_657 4_466 ?
O2 K1 C7 164.53(4) . 4_466 ?
O2 K1 C7 74.80(4) 7_575 4_466 ?
O2 K1 C7 21.08(4) 4_466 4_466 ?
O2 K1 C7 103.65(4) 6_557 4_466 ?
O1 K1 C7 88.28(4) . 4_466 ?
O1 K1 C7 101.24(4) 6_657 6_557 ?
O2 K1 C7 74.80(4) . 6_557 ?
O2 K1 C7 164.53(5) 7_575 6_557 ?
O2 K1 C7 103.65(4) 4_466 6_557 ?
O2 K1 C7 21.08(4) 6_557 6_557 ?
O1 K1 C7 88.28(4) . 6_557 ?
C7 K1 C7 119.97(6) 4_466 6_557 ?
O1 K1 K2 125.63(2) 6_657 7_575 ?
O2 K1 K2 114.39(3) . 7_575 ?
O2 K1 K2 50.42(3) 7_575 7_575 ?
O2 K1 K2 52.65(3) 4_466 7_575 ?
O2 K1 K2 113.24(3) 6_557 7_575 ?
O1 K1 K2 48.693(11) . 7_575 ?
C7 K1 K2 52.96(3) 4_466 7_575 ?
C7 K1 K2 133.00(3) 6_557 7_575 ?
O1 K1 K1 50.66(4) 6_657 6_657 ?
O2 K1 K1 49.55(3) . 6_657 ?
O2 K1 K1 49.55(3) 7_575 6_657 ?
O2 K1 K1 137.47(3) 4_466 6_657 ?
O2 K1 K1 137.47(3) 6_557 6_657 ?
O1 K1 K1 109.86(4) . 6_657 ?
C7 K1 K1 118.68(3) 4_466 6_657 ?
C7 K1 K1 118.68(3) 6_557 6_657 ?
K2 K1 K1 96.429(17) 7_575 6_657 ?
O1 K1 K1 153.26(5) 6_657 6_557 ?
O2 K1 K1 118.67(3) . 6_557 ?
O2 K1 K1 118.67(3) 7_575 6_557 ?
O2 K1 K1 46.52(3) 4_466 6_557 ?
O2 K1 K1 46.52(3) 6_557 6_557 ?
O1 K1 K1 46.22(4) . 6_557 ?
C7 K1 K1 67.59(3) 4_466 6_557 ?
C7 K1 K1 67.59(3) 6_557 6_557 ?
K2 K1 K1 68.251(14) 7_575 6_557 ?
K1 K1 K1 156.08(3) 6_657 6_557 ?
O1 K1 K2 41.308(12) 6_657 6_657 ?
O2 K1 K2 45.18(3) . 6_657 ?
O2 K1 K2 101.79(3) 7_575 6_657 ?
O2 K1 K2 152.70(3) 4_466 6_657 ?
O2 K1 K2 91.24(3) 6_557 6_657 ?
O1 K1 K2 131.09(2) . 6_657 ?
C7 K1 K2 140.60(4) 4_466 6_657 ?
C7 K1 K2 70.16(3) 6_557 6_657 ?
K2 K1 K2 149.665(18) 7_575 6_657 ?
K1 K1 K2 53.545(10) 6_657 6_657 ?
K1 K1 K2 137.689(9) 6_557 6_657 ?
O1 K2 O3 115.61(5) . . ?
O1 K2 O2 90.75(5) . . ?
O3 K2 O2 109.09(5) . . ?
O1 K2 O2 75.77(5) . 6_557 ?
O3 K2 O2 158.67(5) . 6_557 ?
O2 K2 O2 87.84(2) . 6_557 ?
O1 K2 C7 99.64(5) . 6_557 ?
O3 K2 C7 142.79(5) . 6_557 ?
O2 K2 C7 80.60(4) . 6_557 ?
O2 K2 C7 24.85(4) 6_557 6_557 ?
O1 K2 C12 121.49(6) . 6_557 ?
O3 K2 C12 116.92(6) . 6_557 ?
O2 K2 C12 95.07(5) . 6_557 ?
O2 K2 C12 46.50(5) 6_557 6_557 ?
C7 K2 C12 26.32(5) 6_557 6_557 ?
O1 K2 C9 102.70(7) . 1_455 ?
O3 K2 C9 69.62(6) . 1_455 ?
O2 K2 C9 165.70(7) . 1_455 ?
O2 K2 C9 90.73(5) 6_557 1_455 ?
C7 K2 C9 92.21(6) 6_557 1_455 ?
C12 K2 C9 73.85(7) 6_557 1_455 ?
O1 K2 C8 81.43(6) . 1_455 ?
O3 K2 C8 88.34(5) . 1_455 ?
O2 K2 C8 162.57(5) . 1_455 ?
O2 K2 C8 75.17(4) 6_557 1_455 ?
C7 K2 C8 85.37(5) 6_557 1_455 ?
C12 K2 C8 76.19(6) 6_557 1_455 ?
C9 K2 C8 23.78(6) 1_455 1_455 ?
O1 K2 K1 41.29(4) . 6_557 ?
O3 K2 K1 136.27(4) . 6_557 ?
O2 K2 K1 107.64(3) . 6_557 ?
O2 K2 K1 41.83(3) 6_557 6_557 ?
C7 K2 K1 66.31(4) 6_557 6_557 ?
C12 K2 K1 82.16(4) 6_557 6_557 ?
C9 K2 K1 80.25(5) 1_455 6_557 ?
C8 K2 K1 56.71(4) 1_455 6_557 ?
C1 O1 K1 141.70(16) . 6_557 ?
C1 O1 K2 92.35(5) . . ?
K1 O1 K2 97.40(4) 6_557 . ?
C1 O1 K2 92.35(5) . 7_575 ?
K1 O1 K2 97.40(4) 6_557 7_575 ?
K2 O1 K2 149.51(8) . 7_575 ?
C1 O1 K1 135.17(16) . . ?
K1 O1 K1 83.12(5) 6_557 . ?
K2 O1 K1 77.75(4) . . ?
K2 O1 K1 77.75(4) 7_575 . ?
C7 O2 K1 168.13(11) . . ?
C7 O2 K2 90.55(10) . . ?
K1 O2 K2 80.13(4) . . ?
C7 O2 K1 107.67(10) . 6_657 ?
K1 O2 K1 83.92(4) . 6_657 ?
K2 O2 K1 149.22(5) . 6_657 ?
C7 O2 K2 87.57(10) . 6_657 ?
K1 O2 K2 93.00(4) . 6_657 ?
K2 O2 K2 131.00(5) . 6_657 ?
K1 O2 K2 75.74(3) 6_657 6_657 ?
C13 O3 C14 109.03(17) . . ?
C13 O3 K2 123.77(12) . . ?
C14 O3 K2 126.55(13) . . ?
O1 C1 C6 122.3(2) . . ?
O1 C1 C2 121.7(2) . . ?
C6 C1 C2 115.9(2) . . ?
O1 C1 K2 62.05(5) . 7_575 ?
C6 C1 K2 116.41(7) . 7_575 ?
C2 C1 K2 92.93(9) . 7_575 ?
C3 C2 C1 121.9(2) . . ?
C3 C2 K2 129.46(5) . 7_575 ?
C1 C2 K2 62.56(8) . 7_575 ?
C3 C2 H2 119.0 . . ?
C1 C2 H2 119.0 . . ?
K2 C2 H2 79.6 7_575 . ?
C4 C3 C2 119.8(3) . . ?
C4 C3 H3 120.1 . . ?
C2 C3 H3 120.1 . . ?
C3 C4 C5 120.6(3) . . ?
C3 C4 Br1 120.3(2) . . ?
C5 C4 Br1 119.1(2) . . ?
C4 C5 C6 119.4(3) . . ?
C4 C5 H5 120.3 . . ?
C6 C5 H5 120.3 . . ?
C5 C6 C1 122.3(3) . . ?
C5 C6 H6 118.9 . . ?
C1 C6 H6 118.9 . . ?
O2 C7 C12 121.75(17) . . ?
O2 C7 C8 122.49(19) . . ?
C12 C7 C8 115.77(19) . . ?
O2 C7 K2 67.58(9) . 6_657 ?
C12 C7 K2 77.96(11) . 6_657 ?
C8 C7 K2 127.56(12) . 6_657 ?
O2 C7 K1 51.25(9) . 6_657 ?
C12 C7 K1 141.27(13) . 6_657 ?
C8 C7 K1 83.57(12) . 6_657 ?
K2 C7 K1 64.21(4) 6_657 6_657 ?
C9 C8 C7 120.9(3) . . ?
C9 C8 K2 72.07(12) . 1_655 ?
C7 C8 K2 120.97(12) . 1_655 ?
C9 C8 H8 119.6 . . ?
C7 C8 H8 119.6 . . ?
K2 C8 H8 77.9 1_655 . ?
C10 C9 C8 120.7(2) . . ?
C10 C9 K2 116.10(18) . 1_655 ?
C8 C9 K2 84.14(14) . 1_655 ?
C10 C9 H9 119.6 . . ?
C8 C9 H9 119.6 . . ?
K2 C9 H9 70.0 1_655 . ?
C9 C10 C11 120.8(2) . . ?
C9 C10 Br2' 108.2(3) . . ?
C11 C10 Br2' 130.9(3) . . ?
C9 C10 Br2 127.9(2) . . ?
C11 C10 Br2 110.6(3) . . ?
C10 C11 C12 118.8(3) . . ?
C10 C11 H11 120.6 . . ?
C12 C11 H11 120.6 . . ?
C11 C12 C7 122.8(2) . . ?
C11 C12 K2 123.81(15) . 6_657 ?
C7 C12 K2 75.72(11) . 6_657 ?
C11 C12 H12 118.6 . . ?
C7 C12 H12 118.6 . . ?
K2 C12 H12 71.1 6_657 . ?
O3 C13 C14 110.6(2) . 5_577 ?
O3 C13 H13A 109.5 . . ?
C14 C13 H13A 109.5 5_577 . ?
O3 C13 H13B 109.5 . . ?
C14 C13 H13B 109.5 5_577 . ?
H13A C13 H13B 108.1 . . ?
O3 C14 C13 110.7(2) . 5_577 ?
O3 C14 H14A 109.5 . . ?
C13 C14 H14A 109.5 5_577 . ?
O3 C14 H14B 109.5 . . ?
C13 C14 H14B 109.5 5_577 . ?
H14A C14 H14B 108.1 . . ?

loop_
_geom_bond_atom_site_label_1
_geom_bond_atom_site_label_2
_geom_bond_distance
_geom_bond_site_symmetry_2
_geom_bond_publ_flag
K1 O1 2.6753(19) 6_657 ?
K1 O2 2.6847(13) . ?
K1 O2 2.6847(13) 7_575 ?
K1 O2 2.8155(13) 4_466 ?
K1 O2 2.8155(13) 6_557 ?
K1 O1 2.8658(19) . ?
K1 C7 3.4398(19) 4_466 ?
K1 C7 3.4398(19) 6_557 ?
K2 O1 2.6761(7) . ?
K2 O3 2.6954(14) . ?
K2 O2 2.7238(13) . ?
K2 O2 2.8555(13) 6_557 ?
K2 C7 3.0863(19) 6_557 ?
K2 C12 3.115(2) 6_557 ?
K2 C9 3.262(2) 1_455 ?
K2 C8 3.411(2) 1_455 ?
K2 K1 4.0204(6) 6_557 ?
Br1 C4 1.903(3) . ?
Br2 C10 1.967(3) . ?
Br2' C10 1.892(3) . ?
O1 C1 1.309(3) . ?
O1 K1 2.6753(19) 6_557 ?
O1 K2 2.6762(6) 7_575 ?
O2 C7 1.298(2) . ?
O2 K1 2.8155(13) 6_657 ?
O2 K2 2.8555(13) 6_657 ?
O3 C13 1.431(3) . ?
O3 C14 1.432(3) . ?
C1 C6 1.406(4) . ?
C1 C2 1.415(4) . ?
C1 K2 3.0270(14) 7_575 ?
C2 C3 1.385(4) . ?
C2 K2 3.4061(18) 7_575 ?
C2 H2 0.9500 . ?
C3 C4 1.374(4) . ?
C3 H3 0.9500 . ?
C4 C5 1.383(4) . ?
C5 C6 1.386(4) . ?
C5 H5 0.9500 . ?
C6 H6 0.9500 . ?
C7 C12 1.412(3) . ?
C7 C8 1.415(3) . ?
C7 K2 3.0863(19) 6_657 ?
C7 K1 3.4398(19) 6_657 ?
C8 C9 1.383(4) . ?
C8 K2 3.411(2) 1_655 ?
C8 H8 0.9500 . ?
C9 C10 1.370(5) . ?
C9 K2 3.262(2) 1_655 ?
C9 H9 0.9500 . ?
C10 C11 1.375(4) . ?
C11 C12 1.382(3) . ?
C11 H11 0.9500 . ?
C12 K2 3.115(2) 6_657 ?
C12 H12 0.9500 . ?
C13 C14 1.497(3) 5_577 ?
C13 H13A 0.9900 . ?
C13 H13B 0.9900 . ?
C14 C13 1.497(3) 5_577 ?
C14 H14A 0.9900 . ?
C14 H14B 0.9900 . ?
